data_1553866
loop_
_publ_author_name
'Wu, Jia-Le'
'Wang, Jing-Yi'
'Wu, Ping'
'Mei, Guang-Jian'
'Shi, Feng'

_publ_section_title
;
 Catalytic asymmetric C2-nucleophilic substitutions of C3-substituted
 indoles with ortho-hydroxybenzyl alcohols
;
_journal_issue 12
_journal_name_full 'Organic Chemistry Frontiers'
_journal_page_first 2465
_journal_paper_doi 10.1039/C7QO00649G
_journal_volume 4
_journal_year 2017
_chemical_formula_moiety 'C28 H30 N2 O3, C3 H6 O'
_chemical_formula_sum 'C31 H36 N2 O4'
_chemical_formula_weight 500.62
_space_group_crystal_system triclinic
_space_group_IT_number 2
_space_group_name_Hall '-P 1'
_space_group_name_H-M_alt 'P -1'
_atom_sites_solution_hydrogens geom
_atom_sites_solution_primary dual
_audit_creation_date 2016-10-31
_audit_creation_method
;
Olex2 1.2
(compiled 2016.09.09 svn.r3337 for OlexSys, GUI svn.r5227)
;
_audit_update_record
;
2017-07-21 deposited with the CCDC.
2017-09-11 downloaded from the CCDC.
;
_cell_angle_alpha 74.369(4)
_cell_angle_beta 82.265(4)
_cell_angle_gamma 75.011(5)
_cell_formula_units_Z 2
_cell_length_a 8.4885(5)
_cell_length_b 10.6796(6)
_cell_length_c 16.8127(9)
_cell_measurement_reflns_used 521
_cell_measurement_temperature 296
_cell_measurement_theta_max 45.116
_cell_measurement_theta_min 4.421
_cell_volume 1414.37(14)
_computing_cell_refinement 'SAINT v7.68A (Bruker, 2009)'
_computing_data_reduction 'SAINT v7.68A (Bruker, 2009)'
_computing_molecular_graphics 'Olex2 (Dolomanov et al., 2009)'
_computing_publication_material 'Olex2 (Dolomanov et al., 2009)'
_computing_structure_refinement 'ShelXL (Sheldrick, 2015)'
_computing_structure_solution 'ShelXT (Sheldrick, 2015)'
_diffrn_ambient_temperature 296.15
_diffrn_measured_fraction_theta_full 0.961
_diffrn_measured_fraction_theta_max 0.961
_diffrn_measurement_device_type 'Bruker APEX-II CCD'
_diffrn_measurement_method '\f and \w scans'
_diffrn_radiation_monochromator graphite
_diffrn_radiation_type CuK\a
_diffrn_radiation_wavelength 1.54178
_diffrn_reflns_av_unetI/netI 0.0973
_diffrn_reflns_Laue_measured_fraction_full 0.961
_diffrn_reflns_Laue_measured_fraction_max 0.961
_diffrn_reflns_limit_h_max 9
_diffrn_reflns_limit_h_min -9
_diffrn_reflns_limit_k_max 12
_diffrn_reflns_limit_k_min -11
_diffrn_reflns_limit_l_max 19
_diffrn_reflns_limit_l_min 0
_diffrn_reflns_number 4709
_diffrn_reflns_point_group_measured_fraction_full 0.961
_diffrn_reflns_point_group_measured_fraction_max 0.961
_diffrn_reflns_theta_full 66.402
_diffrn_reflns_theta_max 66.402
_diffrn_reflns_theta_min 2.736
_diffrn_standards_number 0
_exptl_absorpt_coefficient_mu 0.618
_exptl_absorpt_correction_T_max 0.7528
_exptl_absorpt_correction_T_min 0.5492
_exptl_absorpt_correction_type multi-scan
_exptl_absorpt_process_details
;
 TWINABS-2008/4 (Bruker,2010) was used for absorption correction.
 
For component 1:
 wR2(int) was 0.1266 before and 0.0512 after correction.
 The Ratio of minimum to maximum transmission not present.
 The \l/2 correction factor is Not present
 
For component 2:
 wR2(int) was 0.1188 before and 0.0466 after correction.
 The Ratio of minimum to maximum transmission is 0.73.
 The \l/2 correction factor is Not present

Final HKLF 4 output contains 18678 reflections, Rint = 0.0763
 (3067 with I > 3sig(I), Rint = 0.0455)
;
_exptl_crystal_colour colourless
_exptl_crystal_density_diffrn 1.175
_exptl_crystal_description prism
_exptl_crystal_F_000 536
_exptl_crystal_size_max 0.10
_exptl_crystal_size_mid 0.03
_exptl_crystal_size_min 0.02
_refine_diff_density_max 0.609
_refine_diff_density_min -0.269
_refine_diff_density_rms 0.051
_refine_ls_extinction_method none
_refine_ls_goodness_of_fit_ref 1.011
_refine_ls_hydrogen_treatment constr
_refine_ls_matrix_type full
_refine_ls_number_parameters 341
_refine_ls_number_reflns 4709
_refine_ls_number_restraints 0
_refine_ls_restrained_S_all 1.011
_refine_ls_R_factor_all 0.1161
_refine_ls_R_factor_gt 0.0750
_refine_ls_shift/su_max 0.000
_refine_ls_shift/su_mean 0.000
_refine_ls_structure_factor_coef Fsqd
_refine_ls_weighting_details 'w=1/[\s^2^(Fo^2^)+(0.0874P)^2^+0.3671P] where P=(Fo^2^+2Fc^2^)/3'
_refine_ls_weighting_scheme calc
_refine_ls_wR_factor_gt 0.1876
_refine_ls_wR_factor_ref 0.2188
_reflns_Friedel_coverage 0.000
_reflns_number_gt 2989
_reflns_number_total 4709
_reflns_threshold_expression 'I > 2\s(I)'
_cod_data_source_file c7qo00649g2.cif
_cod_data_source_block dm16702
_cod_database_code 1553866
_shelx_space_group_comment
;
The symmetry employed for this shelxl refinement is uniquely defined
by the following loop, which should always be used as a source of
symmetry information in preference to the above space-group names.
They are only intended as comments.
;
_shelx_estimated_absorpt_t_max 0.988
_shelx_estimated_absorpt_t_min 0.941
_olex2_refinement_description
;
1. Twinned data refinement
 Scales: 0.658(3) 0.342(3)
2. Fixed Uiso
 At 1.2 times of:
  All C(H) groups, All C(H,H) groups, All N(H) groups
 At 1.5 times of:
  All C(H,H,H) groups, All O(H) groups
3.a Ternary CH refined with riding coordinates:
 C9(H9)
3.b Secondary CH2 refined with riding coordinates:
 C22(H22A,H22B), C23(H23A,H23B)
3.c Aromatic/amide H refined with riding coordinates:
 N1(H1A), N2(H2), C2(H2A), C3(H3), C4(H4), C5(H5), C11(H11), C12(H12),
 C13(H13), C14(H14), C17(H17), C18(H18), C19(H19), C20(H20), C21(H21)
3.d Idealised Me refined as rotating group:
 C26(H26A,H26B,H26C), C27(H27A,H27B,H27C), C28(H28A,H28B,H28C), C30(H30A,H30B,
 H30C), C31(H31A,H31B,H31C)
3.e Idealised tetrahedral OH refined as rotating group:
 O1(H1)
;
_shelx_shelxl_version_number 2016/6
_olex2_submission_special_instructions 'No special instructions were received'

loop_
_space_group_symop_operation_xyz
'x, y, z'
'-x, -y, -z'

loop_
_atom_site_label
_atom_site_type_symbol
_atom_site_fract_x
_atom_site_fract_y
_atom_site_fract_z
_atom_site_U_iso_or_equiv
_atom_site_adp_type
_atom_site_occupancy
_atom_site_site_symmetry_order
_atom_site_calc_flag
_atom_site_refinement_flags_posn
O1 O 0.6225(5) 0.5552(4) 0.1467(2) 0.0984(12) Uani 1 1 d .
H1 H 0.564059 0.630893 0.141389 0.148 Uiso 1 1 calc GR
O2 O 0.2185(4) 0.0974(4) 0.34828(19) 0.0791(9) Uani 1 1 d .
O3 O 0.3719(4) 0.1736(4) 0.41608(18) 0.0770(10) Uani 1 1 d .
N1 N 1.0009(4) 0.0723(3) 0.2441(2) 0.0547(8) Uani 1 1 d .
H1A H 1.076934 0.100358 0.258039 0.066 Uiso 1 1 calc R
N2 N 0.4639(4) 0.1352(4) 0.2949(2) 0.0657(10) Uani 1 1 d .
H2 H 0.543251 0.168188 0.299914 0.079 Uiso 1 1 calc R
C1 C 0.9974(5) -0.0590(4) 0.2563(3) 0.0548(9) Uani 1 1 d .
C2 C 1.1079(6) -0.1747(4) 0.2933(3) 0.0688(12) Uani 1 1 d .
H2A H 1.201764 -0.171714 0.314836 0.083 Uiso 1 1 calc R
C3 C 1.0704(7) -0.2949(5) 0.2961(4) 0.0863(16) Uani 1 1 d .
H3 H 1.140106 -0.374536 0.321102 0.104 Uiso 1 1 calc R
C4 C 0.9324(7) -0.2996(5) 0.2628(4) 0.0885(17) Uani 1 1 d .
H4 H 0.913403 -0.382234 0.264429 0.106 Uiso 1 1 calc R
C5 C 0.8238(6) -0.1861(5) 0.2276(3) 0.0743(13) Uani 1 1 d .
H5 H 0.730362 -0.190696 0.206332 0.089 Uiso 1 1 calc R
C6 C 0.8552(5) -0.0627(4) 0.2241(2) 0.0552(10) Uani 1 1 d .
C7 C 0.7693(5) 0.0732(4) 0.1926(2) 0.0533(9) Uani 1 1 d .
C8 C 0.8628(5) 0.1525(4) 0.2060(2) 0.0500(9) Uani 1 1 d .
C9 C 0.8355(5) 0.3038(4) 0.1823(2) 0.0511(9) Uani 1 1 d .
H9 H 0.769305 0.336075 0.134186 0.061 Uiso 1 1 calc R
C10 C 0.7370(5) 0.3689(4) 0.2496(2) 0.0530(9) Uani 1 1 d .
C11 C 0.7495(6) 0.3081(5) 0.3337(3) 0.0656(11) Uani 1 1 d .
H11 H 0.818001 0.223613 0.350063 0.079 Uiso 1 1 calc R
C12 C 0.6615(7) 0.3714(6) 0.3935(3) 0.0855(15) Uani 1 1 d .
H12 H 0.670290 0.329443 0.449442 0.103 Uiso 1 1 calc R
C13 C 0.5614(7) 0.4964(6) 0.3694(4) 0.0858(15) Uani 1 1 d .
H13 H 0.503171 0.538740 0.409652 0.103 Uiso 1 1 calc R
C14 C 0.5454(6) 0.5604(5) 0.2875(3) 0.0755(13) Uani 1 1 d .
H14 H 0.476956 0.645025 0.271874 0.091 Uiso 1 1 calc R
C15 C 0.6345(5) 0.4953(4) 0.2277(3) 0.0605(10) Uani 1 1 d .
C16 C 0.9947(5) 0.3454(4) 0.1539(3) 0.0569(10) Uani 1 1 d .
C17 C 1.0809(6) 0.3811(4) 0.2044(3) 0.0727(13) Uani 1 1 d .
H17 H 1.039828 0.380877 0.258576 0.087 Uiso 1 1 calc R
C18 C 1.2284(6) 0.4177(5) 0.1763(5) 0.0990(19) Uani 1 1 d .
H18 H 1.285572 0.441077 0.211382 0.119 Uiso 1 1 calc R
C19 C 1.2880(8) 0.4188(6) 0.0966(5) 0.114(3) Uani 1 1 d .
H19 H 1.385831 0.444113 0.077178 0.137 Uiso 1 1 calc R
C20 C 1.2051(8) 0.3830(6) 0.0450(4) 0.110(2) Uani 1 1 d .
H20 H 1.249017 0.383135 -0.008784 0.131 Uiso 1 1 calc R
C21 C 1.0569(6) 0.3466(5) 0.0707(3) 0.0842(16) Uani 1 1 d .
H21 H 1.000615 0.323845 0.034958 0.101 Uiso 1 1 calc R
C22 C 0.6032(5) 0.1195(5) 0.1589(3) 0.0619(10) Uani 1 1 d .
H22A H 0.604869 0.080169 0.112958 0.074 Uiso 1 1 calc R
H22B H 0.579601 0.215815 0.137575 0.074 Uiso 1 1 calc R
C23 C 0.4665(5) 0.0831(5) 0.2229(3) 0.0674(12) Uani 1 1 d .
H23A H 0.362166 0.119784 0.198253 0.081 Uiso 1 1 calc R
H23B H 0.482617 -0.013346 0.240146 0.081 Uiso 1 1 calc R
C24 C 0.3398(5) 0.1327(5) 0.3533(3) 0.0606(10) Uani 1 1 d .
C25 C 0.2518(6) 0.1829(6) 0.4890(3) 0.0799(14) Uani 1 1 d .
C26 C 0.3454(8) 0.2247(8) 0.5446(4) 0.120(2) Uani 1 1 d .
H26A H 0.446639 0.159641 0.556018 0.180 Uiso 1 1 calc GR
H26B H 0.281105 0.230469 0.595529 0.180 Uiso 1 1 calc GR
H26C H 0.367584 0.310269 0.517214 0.180 Uiso 1 1 calc GR
C27 C 0.1018(9) 0.2881(8) 0.4616(4) 0.133(3) Uani 1 1 d .
H27A H 0.131325 0.371273 0.435302 0.199 Uiso 1 1 calc GR
H27B H 0.026951 0.298613 0.508778 0.199 Uiso 1 1 calc GR
H27C H 0.050763 0.261807 0.423069 0.199 Uiso 1 1 calc GR
C28 C 0.2211(8) 0.0467(7) 0.5304(3) 0.1035(19) Uani 1 1 d .
H28A H 0.171860 0.016947 0.492838 0.155 Uiso 1 1 calc GR
H28B H 0.148984 0.051734 0.579125 0.155 Uiso 1 1 calc GR
H28C H 0.322868 -0.015234 0.545465 0.155 Uiso 1 1 calc GR
O4 O 0.4482(5) 0.8238(4) 0.1060(3) 0.1102(14) Uani 1 1 d .
C29 C 0.3172(7) 0.8702(5) 0.0770(3) 0.0769(13) Uani 1 1 d .
C30 C 0.2495(8) 1.0158(5) 0.0541(4) 0.0961(17) Uani 1 1 d .
H30A H 0.155723 1.038765 0.090734 0.144 Uiso 1 1 calc GR
H30B H 0.217872 1.042493 -0.001816 0.144 Uiso 1 1 calc GR
H30C H 0.330911 1.061003 0.058535 0.144 Uiso 1 1 calc GR
C31 C 0.2134(10) 0.7871(7) 0.0651(4) 0.123(2) Uani 1 1 d .
H31A H 0.277187 0.697533 0.068677 0.185 Uiso 1 1 calc GR
H31B H 0.169929 0.823178 0.011686 0.185 Uiso 1 1 calc GR
H31C H 0.125133 0.786134 0.107337 0.185 Uiso 1 1 calc GR

loop_
_atom_site_aniso_label
_atom_site_aniso_U_11
_atom_site_aniso_U_22
_atom_site_aniso_U_33
_atom_site_aniso_U_23
_atom_site_aniso_U_13
_atom_site_aniso_U_12
O1 0.097(3) 0.078(3) 0.100(3) -0.021(2) 0.004(2) 0.008(2)
O2 0.0554(19) 0.123(3) 0.0719(19) -0.0316(18) 0.0011(14) -0.0381(18)
O3 0.065(2) 0.121(3) 0.0602(18) -0.0365(18) 0.0082(13) -0.0398(19)
N1 0.0440(17) 0.0497(19) 0.073(2) -0.0179(15) -0.0080(14) -0.0096(14)
N2 0.052(2) 0.093(3) 0.063(2) -0.0327(19) 0.0012(15) -0.0257(19)
C1 0.048(2) 0.046(2) 0.071(2) -0.0195(18) 0.0096(17) -0.0121(17)
C2 0.055(3) 0.057(3) 0.089(3) -0.018(2) 0.005(2) -0.008(2)
C3 0.079(4) 0.045(3) 0.113(4) -0.008(3) 0.017(3) -0.001(2)
C4 0.074(3) 0.057(3) 0.142(5) -0.044(3) 0.024(3) -0.023(3)
C5 0.063(3) 0.070(3) 0.101(4) -0.041(3) 0.018(2) -0.026(2)
C6 0.053(2) 0.051(2) 0.065(2) -0.0230(19) 0.0093(17) -0.0171(18)
C7 0.048(2) 0.061(2) 0.056(2) -0.0217(18) 0.0017(16) -0.0143(17)
C8 0.045(2) 0.049(2) 0.057(2) -0.0192(17) 0.0006(15) -0.0096(16)
C9 0.051(2) 0.046(2) 0.055(2) -0.0136(17) -0.0056(16) -0.0061(16)
C10 0.044(2) 0.049(2) 0.067(2) -0.0158(18) -0.0006(16) -0.0113(17)
C11 0.066(3) 0.061(3) 0.070(3) -0.020(2) 0.003(2) -0.015(2)
C12 0.093(4) 0.094(4) 0.069(3) -0.029(3) 0.014(3) -0.022(3)
C13 0.078(3) 0.096(4) 0.095(4) -0.051(3) 0.020(3) -0.023(3)
C14 0.061(3) 0.061(3) 0.105(4) -0.034(3) 0.011(2) -0.009(2)
C15 0.051(2) 0.055(2) 0.071(3) -0.012(2) 0.0003(18) -0.0091(18)
C16 0.058(2) 0.039(2) 0.063(2) -0.0087(17) 0.0052(18) -0.0022(17)
C17 0.060(3) 0.059(3) 0.100(4) -0.028(2) 0.009(2) -0.015(2)
C18 0.059(3) 0.070(3) 0.173(6) -0.035(4) 0.002(4) -0.023(3)
C19 0.069(4) 0.062(4) 0.178(8) -0.001(4) 0.040(4) -0.009(3)
C20 0.098(5) 0.078(4) 0.102(5) 0.017(3) 0.038(4) 0.005(3)
C21 0.080(3) 0.055(3) 0.089(4) 0.003(2) 0.020(3) 0.000(2)
C22 0.052(2) 0.079(3) 0.063(2) -0.031(2) 0.0019(18) -0.019(2)
C23 0.052(3) 0.098(4) 0.067(3) -0.040(2) 0.0007(18) -0.026(2)
C24 0.052(2) 0.074(3) 0.058(2) -0.018(2) -0.0043(17) -0.017(2)
C25 0.059(3) 0.118(4) 0.067(3) -0.036(3) 0.009(2) -0.022(3)
C26 0.121(5) 0.186(7) 0.082(4) -0.067(5) 0.015(3) -0.062(5)
C27 0.129(6) 0.141(7) 0.097(5) -0.036(4) 0.002(4) 0.026(5)
C28 0.101(4) 0.128(5) 0.075(3) -0.016(3) 0.018(3) -0.037(4)
O4 0.092(3) 0.091(3) 0.126(3) -0.016(2) -0.016(2) 0.008(2)
C29 0.075(3) 0.077(3) 0.069(3) -0.018(2) 0.002(2) -0.004(3)
C30 0.102(4) 0.078(4) 0.102(4) -0.025(3) -0.012(3) -0.005(3)
C31 0.153(7) 0.106(5) 0.122(5) -0.030(4) 0.008(5) -0.057(5)

loop_
_atom_type_symbol
_atom_type_description
_atom_type_scat_dispersion_real
_atom_type_scat_dispersion_imag
_atom_type_scat_source
C C 0.0181 0.0091 'International Tables Vol C Tables 4.2.6.8 and 6.1.1.4'
H H 0.0000 0.0000 'International Tables Vol C Tables 4.2.6.8 and 6.1.1.4'
N N 0.0311 0.0180 'International Tables Vol C Tables 4.2.6.8 and 6.1.1.4'
O O 0.0492 0.0322 'International Tables Vol C Tables 4.2.6.8 and 6.1.1.4'

loop_
_geom_angle_atom_site_label_1
_geom_angle_atom_site_label_2
_geom_angle_atom_site_label_3
_geom_angle
C15 O1 H1 109.5
C24 O3 C25 121.1(4)
C1 N1 H1A 125.4
C1 N1 C8 109.2(3)
C8 N1 H1A 125.4
C23 N2 H2 119.4
C24 N2 H2 119.4
C24 N2 C23 121.1(3)
N1 C1 C2 129.9(4)
N1 C1 C6 107.9(3)
C2 C1 C6 122.2(4)
C1 C2 H2A 121.8
C3 C2 C1 116.3(5)
C3 C2 H2A 121.8
C2 C3 H3 119.0
C4 C3 C2 121.9(5)
C4 C3 H3 119.0
C3 C4 H4 119.2
C5 C4 C3 121.5(4)
C5 C4 H4 119.2
C4 C5 H5 120.6
C4 C5 C6 118.7(5)
C6 C5 H5 120.6
C1 C6 C7 107.2(3)
C5 C6 C1 119.3(4)
C5 C6 C7 133.4(4)
C6 C7 C22 126.6(4)
C8 C7 C6 106.4(3)
C8 C7 C22 126.7(4)
N1 C8 C9 121.1(3)
C7 C8 N1 109.3(3)
C7 C8 C9 129.6(4)
C8 C9 H9 106.4
C8 C9 C10 112.9(3)
C10 C9 H9 106.4
C16 C9 C8 111.0(3)
C16 C9 H9 106.4
C16 C9 C10 113.2(3)
C11 C10 C9 122.5(4)
C15 C10 C9 119.7(4)
C15 C10 C11 117.8(4)
C10 C11 H11 119.4
C12 C11 C10 121.1(5)
C12 C11 H11 119.4
C11 C12 H12 120.3
C13 C12 C11 119.5(5)
C13 C12 H12 120.3
C12 C13 H13 119.2
C14 C13 C12 121.5(5)
C14 C13 H13 119.2
C13 C14 H14 120.8
C13 C14 C15 118.5(5)
C15 C14 H14 120.8
O1 C15 C10 118.2(4)
O1 C15 C14 120.1(4)
C10 C15 C14 121.6(4)
C17 C16 C9 123.1(4)
C17 C16 C21 119.3(4)
C21 C16 C9 117.6(4)
C16 C17 H17 119.2
C16 C17 C18 121.5(5)
C18 C17 H17 119.2
C17 C18 H18 120.4
C19 C18 C17 119.2(6)
C19 C18 H18 120.4
C18 C19 H19 119.7
C18 C19 C20 120.6(6)
C20 C19 H19 119.7
C19 C20 H20 119.1
C19 C20 C21 121.8(6)
C21 C20 H20 119.1
C16 C21 H21 121.2
C20 C21 C16 117.5(6)
C20 C21 H21 121.2
C7 C22 H22A 108.9
C7 C22 H22B 108.9
C7 C22 C23 113.5(4)
H22A C22 H22B 107.7
C23 C22 H22A 108.9
C23 C22 H22B 108.9
N2 C23 C22 110.8(3)
N2 C23 H23A 109.5
N2 C23 H23B 109.5
C22 C23 H23A 109.5
C22 C23 H23B 109.5
H23A C23 H23B 108.1
O2 C24 O3 126.1(4)
O2 C24 N2 123.8(4)
O3 C24 N2 110.1(3)
O3 C25 C26 101.7(4)
O3 C25 C27 109.1(4)
O3 C25 C28 109.5(5)
C27 C25 C26 111.7(6)
C27 C25 C28 114.4(5)
C28 C25 C26 109.8(5)
C25 C26 H26A 109.5
C25 C26 H26B 109.5
C25 C26 H26C 109.5
H26A C26 H26B 109.5
H26A C26 H26C 109.5
H26B C26 H26C 109.5
C25 C27 H27A 109.5
C25 C27 H27B 109.5
C25 C27 H27C 109.5
H27A C27 H27B 109.5
H27A C27 H27C 109.5
H27B C27 H27C 109.5
C25 C28 H28A 109.5
C25 C28 H28B 109.5
C25 C28 H28C 109.5
H28A C28 H28B 109.5
H28A C28 H28C 109.5
H28B C28 H28C 109.5
O4 C29 C30 121.0(6)
O4 C29 C31 122.8(6)
C31 C29 C30 116.1(5)
C29 C30 H30A 109.5
C29 C30 H30B 109.5
C29 C30 H30C 109.5
H30A C30 H30B 109.5
H30A C30 H30C 109.5
H30B C30 H30C 109.5
C29 C31 H31A 109.5
C29 C31 H31B 109.5
C29 C31 H31C 109.5
H31A C31 H31B 109.5
H31A C31 H31C 109.5
H31B C31 H31C 109.5

loop_
_geom_bond_atom_site_label_1
_geom_bond_atom_site_label_2
_geom_bond_distance
O1 H1 0.8200
O1 C15 1.344(5)
O2 C24 1.204(5)
O3 C24 1.330(5)
O3 C25 1.492(5)
N1 H1A 0.8600
N1 C1 1.369(5)
N1 C8 1.380(5)
N2 H2 0.8600
N2 C23 1.457(5)
N2 C24 1.340(5)
C1 C2 1.392(6)
C1 C6 1.402(6)
C2 H2A 0.9300
C2 C3 1.387(7)
C3 H3 0.9300
C3 C4 1.382(8)
C4 H4 0.9300
C4 C5 1.361(7)
C5 H5 0.9300
C5 C6 1.395(6)
C6 C7 1.436(6)
C7 C8 1.378(5)
C7 C22 1.503(6)
C8 C9 1.519(5)
C9 H9 0.9800
C9 C10 1.528(5)
C9 C16 1.507(6)
C10 C11 1.393(6)
C10 C15 1.388(6)
C11 H11 0.9300
C11 C12 1.390(6)
C12 H12 0.9300
C12 C13 1.372(8)
C13 H13 0.9300
C13 C14 1.371(7)
C14 H14 0.9300
C14 C15 1.402(6)
C16 C17 1.374(6)
C16 C21 1.426(6)
C17 H17 0.9300
C17 C18 1.392(7)
C18 H18 0.9300
C18 C19 1.365(10)
C19 H19 0.9300
C19 C20 1.370(10)
C20 H20 0.9300
C20 C21 1.392(8)
C21 H21 0.9300
C22 H22A 0.9700
C22 H22B 0.9700
C22 C23 1.526(6)
C23 H23A 0.9700
C23 H23B 0.9700
C25 C26 1.520(7)
C25 C27 1.495(8)
C25 C28 1.507(8)
C26 H26A 0.9600
C26 H26B 0.9600
C26 H26C 0.9600
C27 H27A 0.9600
C27 H27B 0.9600
C27 H27C 0.9600
C28 H28A 0.9600
C28 H28B 0.9600
C28 H28C 0.9600
O4 C29 1.205(6)
C29 C30 1.474(7)
C29 C31 1.466(8)
C30 H30A 0.9600
C30 H30B 0.9600
C30 H30C 0.9600
C31 H31A 0.9600
C31 H31B 0.9600
C31 H31C 0.9600

loop_
_geom_hbond_atom_site_label_D
_geom_hbond_atom_site_label_H
_geom_hbond_atom_site_label_A
_geom_hbond_distance_DH
_geom_hbond_distance_HA
_geom_hbond_distance_DA
_geom_hbond_angle_DHA
_geom_hbond_site_symmetry_A
O1 H1 O4 0.82 2.00 2.811(6) 168.2 .
N1 H1A O2 0.86 2.05 2.816(4) 148.3 1_655

loop_
_geom_torsion_atom_site_label_1
_geom_torsion_atom_site_label_2
_geom_torsion_atom_site_label_3
_geom_torsion_atom_site_label_4
_geom_torsion
N1 C1 C2 C3 -179.7(4)
N1 C1 C6 C5 179.0(4)
N1 C1 C6 C7 -1.0(4)
N1 C8 C9 C10 -92.2(4)
N1 C8 C9 C16 36.1(5)
C1 N1 C8 C7 -0.5(4)
C1 N1 C8 C9 -178.2(3)
C1 C2 C3 C4 1.1(7)
C1 C6 C7 C8 0.7(4)
C1 C6 C7 C22 -174.2(4)
C2 C1 C6 C5 -1.1(6)
C2 C1 C6 C7 178.9(4)
C2 C3 C4 C5 -2.0(8)
C3 C4 C5 C6 1.2(8)
C4 C5 C6 C1 0.3(6)
C4 C5 C6 C7 -179.7(5)
C5 C6 C7 C8 -179.3(4)
C5 C6 C7 C22 5.8(7)
C6 C1 C2 C3 0.4(6)
C6 C7 C8 N1 -0.2(4)
C6 C7 C8 C9 177.3(4)
C6 C7 C22 C23 63.6(5)
C7 C8 C9 C10 90.6(5)
C7 C8 C9 C16 -141.1(4)
C7 C22 C23 N2 56.1(5)
C8 N1 C1 C2 -179.0(4)
C8 N1 C1 C6 0.9(4)
C8 C7 C22 C23 -110.4(5)
C8 C9 C10 C11 34.1(5)
C8 C9 C10 C15 -148.1(4)
C8 C9 C16 C17 -98.7(5)
C8 C9 C16 C21 81.1(4)
C9 C10 C11 C12 178.3(4)
C9 C10 C15 O1 1.7(6)
C9 C10 C15 C14 -178.2(4)
C9 C16 C17 C18 179.4(4)
C9 C16 C21 C20 -179.1(4)
C10 C9 C16 C17 29.4(6)
C10 C9 C16 C21 -150.8(4)
C10 C11 C12 C13 -0.5(8)
C11 C10 C15 O1 179.6(4)
C11 C10 C15 C14 -0.3(6)
C11 C12 C13 C14 0.4(8)
C12 C13 C14 C15 -0.2(8)
C13 C14 C15 O1 -179.7(5)
C13 C14 C15 C10 0.2(7)
C15 C10 C11 C12 0.5(6)
C16 C9 C10 C11 -93.0(4)
C16 C9 C10 C15 84.8(5)
C16 C17 C18 C19 0.4(8)
C17 C16 C21 C20 0.7(6)
C17 C18 C19 C20 -0.7(9)
C18 C19 C20 C21 1.1(10)
C19 C20 C21 C16 -1.1(8)
C21 C16 C17 C18 -0.4(7)
C22 C7 C8 N1 174.8(3)
C22 C7 C8 C9 -7.7(6)
C23 N2 C24 O2 -5.5(8)
C23 N2 C24 O3 174.1(4)
C24 O3 C25 C26 176.7(5)
C24 O3 C25 C27 -65.2(7)
C24 O3 C25 C28 60.6(6)
C24 N2 C23 C22 170.0(4)
C25 O3 C24 O2 -1.5(8)
C25 O3 C24 N2 178.8(4)

loop_
_twin_individual_id
_twin_individual_mass_fraction_refined
1 0.658(3)
2 0.342(3)
